data_4125527
loop_
_publ_author_name
'Georgiou, Irene'
'Kervyn, Simon'
'Rossignon, Alexandre'
'De Leo, Federica'
'Wouters, Johan'
'Bruylants, Gilles'
'Bonifazi, Davide'

_publ_section_title
;
 Versatile Self-Adapting Boronic Acids for H-Bond Recognition: From
 Discrete to Polymeric Supramolecules.
;
_journal_issue 7
_journal_name_full 'Journal of the American Chemical Society'
_journal_page_first 2710
_journal_page_last 2727
_journal_paper_doi 10.1021/jacs.6b11362
_journal_volume 139
_journal_year 2017
_chemical_formula_moiety 'C14 H8 N4, C6 H8 B2 O4'
_chemical_formula_sum 'C20 H16 B2 N4 O4'
_chemical_formula_weight 397.99
_chemical_name_systematic
;
 ?
;
_space_group_IT_number 13
_symmetry_cell_setting monoclinic
_symmetry_space_group_name_Hall '-P 2yc'
_symmetry_space_group_name_H-M 'P 1 2/c 1'
_atom_sites_solution_hydrogens geom
_atom_sites_solution_primary direct
_atom_sites_solution_secondary difmap
_audit_creation_method SHELXL-97
_cell_angle_alpha 90.00
_cell_angle_beta 90.808(5)
_cell_angle_gamma 90.00
_cell_formula_units_Z 2
_cell_length_a 8.9934(5)
_cell_length_b 15.8317(7)
_cell_length_c 7.2226(4)
_cell_measurement_reflns_used 1161
_cell_measurement_temperature 293(2)
_cell_measurement_theta_max 66.7280
_cell_measurement_theta_min 2.7710
_cell_volume 1028.26(9)
_computing_structure_refinement 'SHELXL-97 (Sheldrick, 1997)'
_diffrn_ambient_temperature 293(2)
_diffrn_detector 'CCD plate'
_diffrn_detector_area_resol_mean 5.1856
_diffrn_detector_type Ruby
_diffrn_measured_fraction_theta_full 0.887
_diffrn_measured_fraction_theta_max 0.887
_diffrn_measurement_device 'four-circle diffractometer'
_diffrn_measurement_device_type 'Xcalibur, Ruby, Gemini ultra'
_diffrn_measurement_method '\w scans'
_diffrn_radiation_monochromator mirror
_diffrn_radiation_source 'fine-focus sealed tube'
_diffrn_radiation_type CuK\a
_diffrn_radiation_wavelength 1.54184
_diffrn_reflns_av_R_equivalents 0.0628
_diffrn_reflns_av_sigmaI/netI 0.0453
_diffrn_reflns_limit_h_max 10
_diffrn_reflns_limit_h_min -10
_diffrn_reflns_limit_k_max 16
_diffrn_reflns_limit_k_min -18
_diffrn_reflns_limit_l_max 5
_diffrn_reflns_limit_l_min -8
_diffrn_reflns_number 3008
_diffrn_reflns_theta_full 66.59
_diffrn_reflns_theta_max 66.59
_diffrn_reflns_theta_min 2.79
_exptl_absorpt_coefficient_mu 0.739
_exptl_absorpt_correction_T_max 0.9556
_exptl_absorpt_correction_T_min 0.6655
_exptl_absorpt_correction_type multi-scan
_exptl_absorpt_process_details
;
CrysAlisPro, Agilent Technologies,
Version 1.171.37.34 (release 22-05-2014 CrysAlis171 .NET)
(compiled May 22 2014,16:03:01)
Empirical absorption correction using spherical harmonics,
 implemented in SCALE3 ABSPACK scaling algorithm.
Empirical absorption correction using spherical harmonics,
 implemented in SCALE3 ABSPACK scaling algorithm.
;
_exptl_crystal_colour purple
_exptl_crystal_density_diffrn 1.285
_exptl_crystal_density_method 'not measured'
_exptl_crystal_description Needle
_exptl_crystal_F_000 412
_exptl_crystal_size_max 0.60
_exptl_crystal_size_mid 0.08
_exptl_crystal_size_min 0.06
_refine_diff_density_max 0.586
_refine_diff_density_min -0.573
_refine_diff_density_rms 0.153
_refine_ls_extinction_method none
_refine_ls_goodness_of_fit_ref 1.140
_refine_ls_hydrogen_treatment constr
_refine_ls_matrix_type full
_refine_ls_number_parameters 139
_refine_ls_number_reflns 1624
_refine_ls_number_restraints 0
_refine_ls_restrained_S_all 1.140
_refine_ls_R_factor_all 0.1288
_refine_ls_R_factor_gt 0.1080
_refine_ls_shift/su_max 0.004
_refine_ls_shift/su_mean 0.001
_refine_ls_structure_factor_coef Fsqd
_refine_ls_weighting_details 'calc w=1/[\s^2^(Fo^2^)+(0.2000P)^2^+0.0000P] where P=(Fo^2^+2Fc^2^)/3'
_refine_ls_weighting_scheme calc
_refine_ls_wR_factor_gt 0.2793
_refine_ls_wR_factor_ref 0.3144
_reflns_number_gt 1096
_reflns_number_total 1624
_reflns_threshold_expression >2sigma(I)
_cod_data_source_file ja6b11362_si_023.cif
_cod_data_source_block shelxl
_cod_depositor_comments 'Adding full bibliography for 4125513--4125529.cif.'
_cod_original_sg_symbol_H-M 'P 2/c'
_cod_database_code 4125527

loop_
_symmetry_equiv_pos_as_xyz
'x, y, z'
'-x, y, -z+1/2'
'-x, -y, -z'
'x, -y, z-1/2'

loop_
_atom_site_label
_atom_site_type_symbol
_atom_site_fract_x
_atom_site_fract_y
_atom_site_fract_z
_atom_site_U_iso_or_equiv
_atom_site_adp_type
_atom_site_occupancy
_atom_site_symmetry_multiplicity
_atom_site_calc_flag
_atom_site_refinement_flags
C1 C 0.0000 0.7984(2) 0.2500 0.0459(9) Uani 1 2 d S
C2 C -0.1188(3) 0.75197(18) 0.1782(3) 0.0517(8) Uani 1 1 d .
H2 H -0.2004 0.7806 0.1286 0.062 Uiso 1 1 calc R
C3 C -0.1197(3) 0.66462(19) 0.1782(3) 0.0513(8) Uani 1 1 d .
H3 H -0.2017 0.6360 0.1293 0.062 Uiso 1 1 calc R
C4 C 0.0000 0.6186(2) 0.2500 0.0489(10) Uani 1 2 d S
C5 C 0.2344(3) 0.16266(17) 0.3755(3) 0.0460(8) Uani 1 1 d .
C6 C 0.3611(3) 0.11905(19) 0.4471(4) 0.0579(9) Uani 1 1 d .
H6 H 0.3618 0.0603 0.4516 0.069 Uiso 1 1 calc R
C7 C 0.4813(3) 0.1636(2) 0.5088(4) 0.0644(9) Uani 1 1 d .
H7 H 0.5647 0.1348 0.5529 0.077 Uiso 1 1 calc R
C8 C 0.4816(3) 0.2530(2) 0.5071(4) 0.0636(9) Uani 1 1 d .
H8 H 0.5647 0.2820 0.5515 0.076 Uiso 1 1 calc R
C9 C 0.3625(3) 0.29705(18) 0.4415(4) 0.0556(9) Uani 1 1 d .
H9 H 0.3644 0.3558 0.4411 0.067 Uiso 1 1 calc R
C10 C 0.2351(3) 0.25348(17) 0.3737(3) 0.0472(8) Uani 1 1 d .
C11 C 0.0000 0.2525(2) 0.2500 0.0451(9) Uani 1 2 d S
C12 C 0.0000 0.1635(2) 0.2500 0.0440(9) Uani 1 2 d S
B1 B 0.0000 0.8980(3) 0.2500 0.0491(10) Uani 1 2 d S
B2 B 0.0000 0.5195(3) 0.2500 0.0517(11) Uani 1 2 d S
N1 N 0.1180(2) 0.11831(14) 0.3128(2) 0.0467(8) Uani 1 1 d .
N2 N 0.1182(2) 0.29745(13) 0.3103(3) 0.0462(8) Uani 1 1 d .
O1 O -0.1220(2) 0.93748(13) 0.1821(3) 0.0663(8) Uani 1 1 d .
H1O H -0.1136 0.9885 0.1983 0.080 Uiso 1 1 calc R
O2 O 0.1234(2) 0.47906(12) 0.3136(3) 0.0644(8) Uani 1 1 d .
H2O H 0.1104 0.4279 0.3075 0.077 Uiso 1 1 calc R

loop_
_atom_site_aniso_label
_atom_site_aniso_U_11
_atom_site_aniso_U_22
_atom_site_aniso_U_33
_atom_site_aniso_U_23
_atom_site_aniso_U_13
_atom_site_aniso_U_12
C1 0.049(2) 0.0382(19) 0.0500(19) 0.000 0.0028(15) 0.000
C2 0.0540(17) 0.0376(15) 0.0632(16) 0.0027(10) -0.0092(13) 0.0031(9)
C3 0.0481(16) 0.0386(15) 0.0668(17) -0.0022(10) -0.0090(13) -0.0025(9)
C4 0.058(2) 0.0406(19) 0.0482(18) 0.000 -0.0013(16) 0.000
C5 0.0514(15) 0.0390(14) 0.0475(14) 0.0000(9) -0.0028(11) 0.0008(9)
C6 0.0598(18) 0.0452(16) 0.0685(18) 0.0003(11) -0.0082(14) 0.0052(11)
C7 0.0529(16) 0.0649(18) 0.0748(19) 0.0051(14) -0.0157(14) 0.0045(12)
C8 0.0532(17) 0.0644(19) 0.0729(18) -0.0020(13) -0.0097(14) -0.0072(13)
C9 0.0556(19) 0.0460(17) 0.0652(19) -0.0011(10) -0.0056(14) -0.0066(10)
C10 0.0545(16) 0.0431(16) 0.0439(14) -0.0003(9) -0.0015(11) -0.0029(10)
C11 0.058(2) 0.0361(18) 0.0409(18) 0.000 -0.0020(15) 0.000
C12 0.0498(19) 0.0390(18) 0.0432(16) 0.000 -0.0010(14) 0.000
B1 0.057(2) 0.041(2) 0.049(2) 0.000 0.0006(18) 0.000
B2 0.055(2) 0.043(2) 0.058(2) 0.000 -0.0035(18) 0.000
N1 0.0546(16) 0.0345(13) 0.0510(14) -0.0021(7) -0.0051(11) 0.0019(7)
N2 0.0513(16) 0.0367(14) 0.0507(14) -0.0004(7) -0.0019(11) -0.0011(7)
O1 0.0692(15) 0.0320(11) 0.0971(16) 0.0018(7) -0.0159(12) 0.0014(7)
O2 0.0626(15) 0.0324(11) 0.0978(17) 0.0018(8) -0.0185(12) 0.0003(7)

loop_
_atom_type_symbol
_atom_type_description
_atom_type_scat_dispersion_real
_atom_type_scat_dispersion_imag
_atom_type_scat_source
C C 0.0181 0.0091 'International Tables Vol C Tables 4.2.6.8 and 6.1.1.4'
H H 0.0000 0.0000 'International Tables Vol C Tables 4.2.6.8 and 6.1.1.4'
B B 0.0090 0.0039 'International Tables Vol C Tables 4.2.6.8 and 6.1.1.4'
N N 0.0311 0.0180 'International Tables Vol C Tables 4.2.6.8 and 6.1.1.4'
O O 0.0492 0.0322 'International Tables Vol C Tables 4.2.6.8 and 6.1.1.4'

loop_
_geom_angle_atom_site_label_1
_geom_angle_atom_site_label_2
_geom_angle_atom_site_label_3
_geom_angle
_geom_angle_site_symmetry_1
_geom_angle_site_symmetry_3
C2 C1 C2 116.3(3) . 2
C2 C1 B1 121.87(15) . .
C2 C1 B1 121.87(15) 2 .
C3 C2 C1 122.2(2) . .
C3 C2 H2 118.9 . .
C1 C2 H2 118.9 . .
C2 C3 C4 121.2(2) . .
C2 C3 H3 119.4 . .
C4 C3 H3 119.4 . .
C3 C4 C3 117.0(3) 2 .
C3 C4 B2 121.49(15) 2 .
C3 C4 B2 121.49(15) . .
N1 C5 C6 119.2(2) . .
N1 C5 C10 121.8(2) . .
C6 C5 C10 119.0(2) . .
C7 C6 C5 119.7(3) . .
C7 C6 H6 120.1 . .
C5 C6 H6 120.1 . .
C6 C7 C8 121.2(2) . .
C6 C7 H7 119.4 . .
C8 C7 H7 119.4 . .
C9 C8 C7 121.0(2) . .
C9 C8 H8 119.5 . .
C7 C8 H8 119.5 . .
C8 C9 C10 120.0(2) . .
C8 C9 H9 120.0 . .
C10 C9 H9 120.0 . .
N2 C10 C9 119.5(2) . .
N2 C10 C5 121.3(2) . .
C9 C10 C5 119.1(2) . .
N2 C11 N2 116.2(3) 2 .
N2 C11 C12 121.90(14) 2 .
N2 C11 C12 121.90(14) . .
N1 C12 N1 116.1(3) 2 .
N1 C12 C11 121.93(14) 2 .
N1 C12 C11 121.93(14) . .
O1 B1 O1 124.7(3) 2 .
O1 B1 C1 117.63(16) 2 .
O1 B1 C1 117.63(16) . .
O2 B2 O2 123.6(3) 2 .
O2 B2 C4 118.18(16) 2 .
O2 B2 C4 118.18(16) . .
C5 N1 C12 116.3(2) . .
C10 N2 C11 116.7(2) . .
B1 O1 H1O 109.5 . .
B2 O2 H2O 109.5 . .

loop_
_geom_bond_atom_site_label_1
_geom_bond_atom_site_label_2
_geom_bond_distance
_geom_bond_site_symmetry_2
C1 C2 1.391(3) .
C1 C2 1.391(3) 2
C1 B1 1.577(5) .
C2 C3 1.383(5) .
C2 H2 0.9300 .
C3 C4 1.394(3) .
C3 H3 0.9300 .
C4 C3 1.394(3) 2
C4 B2 1.569(5) .
C5 N1 1.334(3) .
C5 C6 1.424(4) .
C5 C10 1.438(4) .
C6 C7 1.360(4) .
C6 H6 0.9300 .
C7 C8 1.415(5) .
C7 H7 0.9300 .
C8 C9 1.358(4) .
C8 H8 0.9300 .
C9 C10 1.419(3) .
C9 H9 0.9300 .
C10 N2 1.337(3) .
C11 N2 1.346(3) 2
C11 N2 1.346(3) .
C11 C12 1.409(5) .
C12 N1 1.353(3) 2
C12 N1 1.353(3) .
B1 O1 1.349(3) 2
B1 O1 1.349(3) .
B2 O2 1.356(3) 2
B2 O2 1.356(3) .
O1 H1O 0.8200 .
O2 H2O 0.8200 .

loop_
_geom_torsion_atom_site_label_1
_geom_torsion_atom_site_label_2
_geom_torsion_atom_site_label_3
_geom_torsion_atom_site_label_4
_geom_torsion
_geom_torsion_site_symmetry_1
_geom_torsion_site_symmetry_4
C2 C1 C2 C3 0.16(18) 2 .
B1 C1 C2 C3 -179.84(18) . .
C1 C2 C3 C4 -0.3(4) . .
C2 C3 C4 C3 0.15(17) . 2
C2 C3 C4 B2 -179.85(17) . .
N1 C5 C6 C7 179.0(2) . .
C10 C5 C6 C7 -1.3(4) . .
C5 C6 C7 C8 1.4(5) . .
C6 C7 C8 C9 -0.8(5) . .
C7 C8 C9 C10 0.1(4) . .
C8 C9 C10 N2 179.7(2) . .
C8 C9 C10 C5 0.0(4) . .
N1 C5 C10 N2 0.6(3) . .
C6 C5 C10 N2 -179.1(2) . .
N1 C5 C10 C9 -179.7(2) . .
C6 C5 C10 C9 0.6(3) . .
N2 C11 C12 N1 0.87(12) 2 2
N2 C11 C12 N1 -179.13(12) . 2
N2 C11 C12 N1 -179.13(12) 2 .
N2 C11 C12 N1 0.87(12) . .
C2 C1 B1 O1 -178.19(15) . 2
C2 C1 B1 O1 1.81(15) 2 2
C2 C1 B1 O1 1.81(15) . .
C2 C1 B1 O1 -178.19(15) 2 .
C3 C4 B2 O2 176.73(15) 2 2
C3 C4 B2 O2 -3.27(15) . 2
C3 C4 B2 O2 -3.27(15) 2 .
C3 C4 B2 O2 176.73(15) . .
C6 C5 N1 C12 178.75(19) . .
C10 C5 N1 C12 -0.9(3) . .
N1 C12 N1 C5 -179.8(2) 2 .
C11 C12 N1 C5 0.2(2) . .
C9 C10 N2 C11 -179.19(19) . .
C5 C10 N2 C11 0.5(3) . .
N2 C11 N2 C10 178.8(2) 2 .
C12 C11 N2 C10 -1.2(2) . .
